data_7703224
loop_
_publ_author_name
'Cui, Chun-Xiao'
'Zhang, Jie'
'Qiu, Zaozao'
'Xie, Zuowei'

_publ_section_title
;
 Palladium-catalyzed intramolecular dehydrogenative coupling of BH and OH:
 synthesis of carborane-fused benzoxaboroles.
;
_journal_issue 5
_journal_name_full 'Dalton transactions (Cambridge, England : 2003)'
_journal_page_first 1380
_journal_page_last 1383
_journal_paper_doi 10.1039/c9dt04553h
_journal_volume 49
_journal_year 2020
_chemical_formula_moiety 'C9 H16 B10 O2'
_chemical_formula_sum 'C9 H16 B10 O2'
_chemical_formula_weight 264.47
_space_group_crystal_system monoclinic
_space_group_IT_number 14
_space_group_name_Hall '-P 2yn'
_space_group_name_H-M_alt 'P 1 21/n 1'
_symmetry_Int_Tables_number 14
_audit_creation_date 2018-10-17
_audit_creation_method
;
Olex2 1.2
(compiled 2017.08.10 svn.r3458 for OlexSys, GUI svn.r5381)
;
_audit_update_record
;
2019-10-28 deposited with the CCDC.	2020-01-03 downloaded from the CCDC.
;
_cell_angle_alpha 90
_cell_angle_beta 95.920(2)
_cell_angle_gamma 90
_cell_formula_units_Z 8
_cell_length_a 10.1038(14)
_cell_length_b 10.5666(15)
_cell_length_c 26.989(4)
_cell_measurement_reflns_used 6573
_cell_measurement_temperature 130
_cell_measurement_theta_max 28.79
_cell_measurement_theta_min 2.45
_cell_volume 2866.1(7)
_computing_cell_refinement 'SAINT v7.68A (Bruker, 2009)'
_computing_data_reduction 'SAINT v7.68A (Bruker, 2009)'
_computing_molecular_graphics 'Olex2 (Dolomanov et al., 2009)'
_computing_publication_material 'Olex2 (Dolomanov et al., 2009)'
_computing_structure_refinement 'olex2.refine (Bourhis et al., 2015)'
_computing_structure_solution 'ShelXT (Sheldrick, 2015)'
_diffrn_ambient_temperature 130.0
_diffrn_measured_fraction_theta_full 0.9998
_diffrn_measured_fraction_theta_max 0.9959
_diffrn_measurement_device_type 'Bruker APEX-II CCD'
_diffrn_measurement_method '\f and \w scans'
_diffrn_radiation_monochromator graphite
_diffrn_radiation_type 'Mo K\a'
_diffrn_radiation_wavelength 0.71073
_diffrn_reflns_av_R_equivalents 0.0603
_diffrn_reflns_av_unetI/netI 0.0633
_diffrn_reflns_limit_h_max 13
_diffrn_reflns_limit_h_min -13
_diffrn_reflns_limit_k_max 8
_diffrn_reflns_limit_k_min -14
_diffrn_reflns_limit_l_max 34
_diffrn_reflns_limit_l_min -36
_diffrn_reflns_number 25445
_diffrn_reflns_theta_full 26.0000
_diffrn_reflns_theta_max 28.98
_diffrn_reflns_theta_min 2.07
_diffrn_standards_number 0
_exptl_absorpt_coefficient_mu 0.068
_exptl_absorpt_correction_T_max 0.7458
_exptl_absorpt_correction_T_min 0.3856
_exptl_absorpt_correction_type multi-scan
_exptl_absorpt_process_details
;
SADABS-2008/1 (Bruker,2008) was used for absorption correction.
wR2(int) was 0.1032 before and 0.0638 after correction.
The Ratio of minimum to maximum transmission is 0.5170.
The \l/2 correction factor is 0.0015.
;
_exptl_crystal_colour colourless
_exptl_crystal_colour_primary colourless
_exptl_crystal_density_diffrn 1.2251
_exptl_crystal_description block
_exptl_crystal_F_000 1088.3628
_exptl_crystal_size_max 0.3
_exptl_crystal_size_mid 0.25
_exptl_crystal_size_min 0.22
_refine_diff_density_max 0.4717
_refine_diff_density_min -0.3325
_refine_diff_density_rms 0.0726
_refine_ls_d_res_high 0.7335
_refine_ls_d_res_low 9.8323
_refine_ls_goodness_of_fit_ref 1.0194
_refine_ls_hydrogen_treatment constr
_refine_ls_matrix_type full
_refine_ls_number_constraints 60
_refine_ls_number_parameters 381
_refine_ls_number_reflns 7574
_refine_ls_number_restraints 0
_refine_ls_restrained_S_all 1.0194
_refine_ls_R_factor_all 0.0845
_refine_ls_R_factor_gt 0.0550
_refine_ls_shift/su_max 0.0000
_refine_ls_shift/su_mean 0.0000
_refine_ls_structure_factor_coef Fsqd
_refine_ls_weighting_details 'w=1/[\s^2^(Fo^2^)+(0.0849P)^2^+0.3206P] where P=(Fo^2^+2Fc^2^)/3'
_refine_ls_weighting_scheme calc
_refine_ls_wR_factor_gt 0.1441
_refine_ls_wR_factor_ref 0.1626
_reflns_Friedel_coverage 0.0
_reflns_limit_h_max 12
_reflns_limit_h_min -13
_reflns_limit_k_max 14
_reflns_limit_k_min 0
_reflns_limit_l_max 36
_reflns_limit_l_min -11
_reflns_number_gt 5268
_reflns_number_total 7574
_reflns_threshold_expression I>=2u(I)
_cod_data_source_file c9dt04553h2.cif
_cod_data_source_block 2s
_cod_depositor_comments 'Adding full bibliography for 7703222--7703226.cif.'
_cod_original_sg_symbol_Hall '-P 2ybc (x-z,y,z)'
_cod_database_code 7703224
_olex2_refinement_description
;
1. Fixed Uiso
 At 1.2 times of:
  All B(H) groups, All C(H) groups
 At 1.5 times of:
  All C(H,H,H) groups
2.a Aromatic/amide H refined with riding coordinates:
 C5(H5), C6(H6), C7(H7), C7a(H7aa), C5a(H5aa), C6a(H6aa)
2.b Idealised Me refined as rotating group:
 C9(H9a,H9b,H9c), C9a(H9aa,H9ab,H9ac)
2.c Boron cage BH refined with riding coordinates:
 C2(H2), B11(H11), B10(H10), B6(H6a), B5(H5a), B4(H4), B7(H7a), B12(H12),
 B9(H9), B8(H8), C2a(H2a), B11a(H11a), B7a(H7ab), B3a(H3a), B4a(H4a), B5a(H5ab),
  B10a(H10a), B12a(H12a), B8a(H8a), B9a(H9ad)
;
_olex2_submission_special_instructions 'No special instructions were received'

loop_
_space_group_symop_id
_space_group_symop_operation_xyz
1 x,y,z
2 -x+1/2,y+1/2,-z+1/2
3 -x,-y,-z
4 x-1/2,-y-1/2,z-1/2

loop_
_atom_site_label
_atom_site_type_symbol
_atom_site_fract_x
_atom_site_fract_y
_atom_site_fract_z
_atom_site_U_iso_or_equiv
_atom_site_adp_type
_atom_site_occupancy
_atom_site_refinement_flags_posn
O1 O 0.53628(11) 0.45099(11) 0.62936(4) 0.0327(3) Uani 1.000000 .
O2 O 0.73150(11) 0.24439(12) 0.50183(4) 0.0380(3) Uani 1.000000 .
C2 C 0.47021(16) 0.21196(15) 0.60836(6) 0.0309(3) Uani 1.000000 .
H2 H 0.55008(16) 0.17826(15) 0.63721(6) 0.0370(4) Uiso 1.000000 R
C1 C 0.50585(14) 0.29474(14) 0.55893(5) 0.0252(3) Uani 1.000000 .
C3 C 0.64131(14) 0.35043(14) 0.56629(6) 0.0244(3) Uani 1.000000 .
C4 C 0.65123(15) 0.43631(14) 0.60585(6) 0.0276(3) Uani 1.000000 .
C5 C 0.76752(17) 0.50078(17) 0.62054(7) 0.0365(4) Uani 1.000000 .
H5 H 0.77337(17) 0.55869(17) 0.64760(7) 0.0438(5) Uiso 1.000000 R
C6 C 0.87521(17) 0.47727(17) 0.59407(7) 0.0364(4) Uani 1.000000 .
H6 H 0.95643(17) 0.52046(17) 0.60339(7) 0.0436(5) Uiso 1.000000 R
C7 C 0.86908(15) 0.39259(16) 0.55424(6) 0.0312(3) Uani 1.000000 .
H7 H 0.94507(15) 0.37875(16) 0.53696(6) 0.0374(4) Uiso 1.000000 R
C8 C 0.75099(15) 0.32855(15) 0.54000(6) 0.0267(3) Uani 1.000000 .
C9 C 0.84359(18) 0.2151(2) 0.47567(7) 0.0472(5) Uani 1.000000 .
H9a H 0.8183(4) 0.1509(10) 0.4502(4) 0.0708(7) Uiso 1.000000 GR
H9b H 0.8734(9) 0.2918(4) 0.4597(4) 0.0708(7) Uiso 1.000000 GR
H9c H 0.9160(5) 0.1824(13) 0.49916(11) 0.0708(7) Uiso 1.000000 GR
B3 B 0.43536(17) 0.37309(17) 0.60581(7) 0.0272(4) Uani 1.000000 .
B11 B 0.32543(19) 0.26015(19) 0.62871(7) 0.0327(4) Uani 1.000000 .
H11 H 0.30369(19) 0.26057(19) 0.66857(7) 0.0393(5) Uiso 1.000000 R
B10 B 0.33924(19) 0.11610(19) 0.59460(8) 0.0360(4) Uani 1.000000 .
H10 H 0.32486(19) 0.02181(19) 0.61223(8) 0.0432(5) Uiso 1.000000 R
B6 B 0.46131(19) 0.13824(18) 0.55162(8) 0.0341(4) Uani 1.000000 .
H6a H 0.52916(19) 0.06069(18) 0.54152(8) 0.0410(5) Uiso 1.000000 R
B5 B 0.39945(18) 0.2584(2) 0.50782(7) 0.0339(4) Uani 1.000000 .
H5a H 0.42609(18) 0.2591(2) 0.46856(7) 0.0407(5) Uiso 1.000000 R
B4 B 0.38039(17) 0.39952(19) 0.54153(7) 0.0304(4) Uani 1.000000 .
H4 H 0.39397(17) 0.49349(19) 0.52353(7) 0.0365(5) Uiso 1.000000 R
B7 B 0.26345(17) 0.38000(19) 0.58531(7) 0.0332(4) Uani 1.000000 .
H7a H 0.19953(17) 0.45952(19) 0.59649(7) 0.0398(5) Uiso 1.000000 R
B12 B 0.20458(19) 0.2203(2) 0.57815(7) 0.0345(4) Uani 1.000000 .
H12 H 0.10013(19) 0.1948(2) 0.58459(7) 0.0414(5) Uiso 1.000000 R
B9 B 0.28915(19) 0.1451(2) 0.53035(8) 0.0374(4) Uani 1.000000 .
H9 H 0.24111(19) 0.0701(2) 0.50528(8) 0.0449(5) Uiso 1.000000 R
B8 B 0.24017(18) 0.3069(2) 0.52464(7) 0.0365(4) Uani 1.000000 .
H8 H 0.15894(18) 0.3381(2) 0.49585(7) 0.0438(5) Uiso 1.000000 R
O1A O 0.41731(11) 0.54553(12) 0.73183(4) 0.0357(3) Uani 1.000000 .
O2A O 0.22230(10) 0.28871(11) 0.84613(4) 0.0305(3) Uani 1.000000 .
C7a C 0.07882(15) 0.37498(17) 0.77535(6) 0.0345(4) Uani 1.000000 .
H7aa H 0.00158(15) 0.33457(17) 0.78508(6) 0.0414(5) Uiso 1.000000 R
C8a C 0.20145(14) 0.35815(14) 0.80353(6) 0.0265(3) Uani 1.000000 .
C9a C 0.10633(16) 0.23934(16) 0.86630(6) 0.0346(4) Uani 1.000000 .
H9aa H 0.0591(7) 0.1816(9) 0.8421(2) 0.0519(6) Uiso 1.000000 GR
H9ab H 0.13358(19) 0.1934(10) 0.8972(3) 0.0519(6) Uiso 1.000000 GR
H9ac H 0.0474(6) 0.30936(19) 0.8733(4) 0.0519(6) Uiso 1.000000 GR
C2a C 0.51077(16) 0.55641(15) 0.82725(6) 0.0310(3) Uani 1.000000 .
H2a H 0.44087(16) 0.63599(15) 0.83315(6) 0.0373(4) Uiso 1.000000 R
C1a C 0.45444(14) 0.41350(14) 0.80933(5) 0.0234(3) Uani 1.000000 .
C3a C 0.31342(14) 0.41713(14) 0.78762(5) 0.0251(3) Uani 1.000000 .
C4a C 0.30024(15) 0.49230(16) 0.74454(6) 0.0311(4) Uani 1.000000 .
C5a C 0.17926(17) 0.51164(19) 0.71691(7) 0.0408(4) Uani 1.000000 .
H5aa H 0.17136(17) 0.56411(19) 0.68818(7) 0.0490(5) Uiso 1.000000 R
C6a C 0.06983(17) 0.4511(2) 0.73298(7) 0.0430(4) Uani 1.000000 .
H6aa H -0.01452(17) 0.4618(2) 0.71440(7) 0.0515(5) Uiso 1.000000 R
B6a B 0.52374(17) 0.50758(18) 0.76636(7) 0.0294(4) Uani 1.000000 .
B11a B 0.65204(18) 0.59362(19) 0.80214(8) 0.0344(4) Uani 1.000000 .
H11a H 0.68071(18) 0.69139(19) 0.79130(8) 0.0413(5) Uiso 1.000000 R
B7a B 0.65191(19) 0.5477(2) 0.86614(8) 0.0361(4) Uani 1.000000 .
H7ab H 0.68224(19) 0.6152(2) 0.89724(8) 0.0434(5) Uiso 1.000000 R
B3a B 0.51963(18) 0.43737(18) 0.87022(7) 0.0297(4) Uani 1.000000 .
H3a H 0.46065(18) 0.43327(18) 0.90311(7) 0.0357(5) Uiso 1.000000 R
B4a B 0.55666(17) 0.29952(17) 0.83582(7) 0.0270(4) Uani 1.000000 .
H4a H 0.52286(17) 0.20334(17) 0.84658(7) 0.0324(4) Uiso 1.000000 R
B5a B 0.56199(17) 0.34347(18) 0.77255(7) 0.0278(4) Uani 1.000000 .
H5ab H 0.53219(17) 0.27468(18) 0.74184(7) 0.0334(4) Uiso 1.000000 R
B10a B 0.68969(17) 0.45599(18) 0.76721(7) 0.0307(4) Uani 1.000000 .
H10a H 0.74473(17) 0.46249(18) 0.73334(7) 0.0368(5) Uiso 1.000000 R
B12a B 0.76850(18) 0.48057(19) 0.82908(7) 0.0328(4) Uani 1.000000 .
H12a H 0.87717(18) 0.50322(19) 0.83572(7) 0.0394(5) Uiso 1.000000 R
B8a B 0.68638(18) 0.38329(19) 0.87153(7) 0.0328(4) Uani 1.000000 .
H8a H 0.74011(18) 0.34149(19) 0.90606(7) 0.0394(5) Uiso 1.000000 R
B9a B 0.71152(17) 0.32705(18) 0.81083(7) 0.0289(4) Uani 1.000000 .
H9ad H 0.78284(17) 0.24818(18) 0.80564(7) 0.0346(4) Uiso 1.000000 R

loop_
_atom_site_aniso_label
_atom_site_aniso_U_11
_atom_site_aniso_U_22
_atom_site_aniso_U_33
_atom_site_aniso_U_12
_atom_site_aniso_U_13
_atom_site_aniso_U_23
O1 0.0311(6) 0.0355(6) 0.0329(6) -0.0006(5) 0.0095(5) -0.0093(5)
O2 0.0298(6) 0.0494(7) 0.0356(7) 0.0010(5) 0.0073(5) -0.0169(6)
C2 0.0326(8) 0.0279(8) 0.0317(9) 0.0018(6) 0.0014(7) 0.0067(6)
C1 0.0252(7) 0.0269(7) 0.0233(7) 0.0019(6) 0.0019(6) -0.0000(6)
C3 0.0236(7) 0.0249(7) 0.0244(7) 0.0019(6) 0.0010(6) 0.0004(6)
C4 0.0290(7) 0.0275(8) 0.0269(8) 0.0026(6) 0.0059(6) -0.0005(6)
C5 0.0369(9) 0.0363(9) 0.0363(9) -0.0052(7) 0.0038(7) -0.0107(7)
C6 0.0296(8) 0.0389(9) 0.0403(10) -0.0064(7) 0.0018(7) -0.0044(8)
C7 0.0250(7) 0.0358(9) 0.0331(9) 0.0016(6) 0.0047(6) 0.0024(7)
C8 0.0261(7) 0.0295(8) 0.0243(7) 0.0041(6) 0.0023(6) -0.0013(6)
C9 0.0358(9) 0.0662(13) 0.0412(11) 0.0053(9) 0.0115(8) -0.0183(9)
B3 0.0280(8) 0.0271(8) 0.0275(9) 0.0045(7) 0.0075(7) 0.0007(7)
B11 0.0320(9) 0.0386(10) 0.0282(9) -0.0014(8) 0.0063(7) 0.0089(8)
B10 0.0342(9) 0.0317(10) 0.0409(11) -0.0041(8) -0.0018(8) 0.0101(8)
B6 0.0323(9) 0.0288(9) 0.0403(11) -0.0005(7) -0.0012(8) -0.0057(8)
B5 0.0281(9) 0.0497(12) 0.0234(9) -0.0056(8) 0.0000(7) -0.0006(8)
B4 0.0236(8) 0.0383(10) 0.0294(9) 0.0044(7) 0.0029(7) 0.0121(8)
B7 0.0241(8) 0.0369(10) 0.0392(11) 0.0053(7) 0.0073(7) 0.0116(8)
B12 0.0287(9) 0.0420(11) 0.0328(10) -0.0032(8) 0.0027(8) 0.0122(8)
B9 0.0322(9) 0.0431(11) 0.0359(11) -0.0076(8) -0.0012(8) -0.0000(9)
B8 0.0257(8) 0.0516(12) 0.0317(10) -0.0013(8) 0.0001(7) 0.0149(9)
O1A 0.0297(6) 0.0472(7) 0.0315(6) 0.0061(5) 0.0086(5) 0.0174(5)
O2A 0.0273(5) 0.0344(6) 0.0305(6) -0.0032(4) 0.0067(5) 0.0054(5)
C7a 0.0233(7) 0.0451(10) 0.0354(9) 0.0012(7) 0.0043(7) -0.0028(8)
C8a 0.0266(7) 0.0282(8) 0.0253(8) 0.0015(6) 0.0057(6) -0.0026(6)
C9a 0.0335(8) 0.0365(9) 0.0353(9) -0.0091(7) 0.0106(7) 0.0008(7)
C2a 0.0309(8) 0.0287(8) 0.0348(9) -0.0019(6) 0.0092(7) -0.0036(7)
C1a 0.0243(7) 0.0260(7) 0.0205(7) -0.0000(6) 0.0055(5) 0.0017(6)
C3a 0.0223(7) 0.0297(8) 0.0235(7) 0.0034(6) 0.0035(6) 0.0015(6)
C4a 0.0274(7) 0.0393(9) 0.0278(8) 0.0060(7) 0.0082(6) 0.0055(7)
C5a 0.0334(8) 0.0573(12) 0.0317(9) 0.0130(8) 0.0034(7) 0.0132(8)
C6a 0.0278(8) 0.0639(13) 0.0363(10) 0.0098(8) -0.0005(7) 0.0031(9)
B6a 0.0277(8) 0.0348(9) 0.0272(9) 0.0028(7) 0.0092(7) 0.0075(7)
B11a 0.0295(9) 0.0298(9) 0.0455(11) -0.0044(7) 0.0113(8) -0.0001(8)
B7a 0.0325(9) 0.0401(11) 0.0363(11) -0.0065(8) 0.0061(8) -0.0112(8)
B3a 0.0304(9) 0.0378(10) 0.0212(8) -0.0012(7) 0.0035(7) -0.0011(7)
B4a 0.0259(8) 0.0287(9) 0.0262(9) 0.0016(7) 0.0013(7) 0.0025(7)
B5a 0.0257(8) 0.0321(9) 0.0263(9) 0.0019(7) 0.0063(7) -0.0022(7)
B10a 0.0260(8) 0.0378(10) 0.0296(9) 0.0005(7) 0.0092(7) 0.0009(8)
B12a 0.0264(8) 0.0365(10) 0.0358(10) -0.0046(7) 0.0041(7) -0.0062(8)
B8a 0.0280(8) 0.0435(11) 0.0262(9) -0.0020(8) -0.0014(7) -0.0021(8)
B9a 0.0245(8) 0.0315(9) 0.0305(9) 0.0020(7) 0.0019(7) -0.0028(7)

loop_
_atom_type_symbol
_atom_type_scat_dispersion_real
_atom_type_scat_dispersion_imag
_atom_type_scat_Cromer_Mann_a1
_atom_type_scat_Cromer_Mann_a2
_atom_type_scat_Cromer_Mann_a3
_atom_type_scat_Cromer_Mann_a4
_atom_type_scat_Cromer_Mann_b1
_atom_type_scat_Cromer_Mann_b2
_atom_type_scat_Cromer_Mann_b3
_atom_type_scat_Cromer_Mann_b4
_atom_type_scat_Cromer_Mann_c
_atom_type_scat_source
_atom_type_scat_dispersion_source
H 0.00000 0.00000 0.49300 0.32291 0.14019 0.04081 10.51090 26.12570 3.14236 57.79970 0.0030380000826 'International Tables Volume C Table 6.1.1.4 (pp. 500-502)' 'Henke, Gullikson and Davis, At. Data and Nucl. Data Tables, 1993, 54, 2'
C 0.00347 0.00161 2.31000 1.02000 1.58860 0.86500 20.84390 10.20750 0.56870 51.65120 0.215599998832 'International Tables Volume C Table 6.1.1.4 (pp. 500-502)' 'Henke, Gullikson and Davis, At. Data and Nucl. Data Tables, 1993, 54, 2'
B 0.00141 0.00067 2.05450 1.33260 1.09790 0.70680 23.21850 1.02100 60.34980 0.14030 -0.193200007081 'International Tables Volume C Table 6.1.1.4 (pp. 500-502)' 'Henke, Gullikson and Davis, At. Data and Nucl. Data Tables, 1993, 54, 2'
O 0.01158 0.00611 3.04850 2.28680 1.54630 0.86700 13.27710 5.70110 0.32390 32.90890 0.250800013542 'International Tables Volume C Table 6.1.1.4 (pp. 500-502)' 'Henke, Gullikson and Davis, At. Data and Nucl. Data Tables, 1993, 54, 2'

loop_
_geom_angle_atom_site_label_1
_geom_angle_atom_site_label_2
_geom_angle_atom_site_label_3
_geom_angle
B3 O1 C4 109.21(12)
C9 O2 C8 117.13(13)
C1 C2 H2 121.60(7)
B3 C2 H2 117.86(8)
B3 C2 C1 60.89(9)
B11 C2 H2 117.05(8)
B11 C2 C1 111.55(12)
B11 C2 B3 62.62(10)
B10 C2 H2 117.21(9)
B10 C2 C1 111.75(13)
B10 C2 B3 115.51(13)
B10 C2 B11 64.22(11)
B6 C2 H2 116.40(8)
B6 C2 C1 61.20(10)
B6 C2 B3 114.73(12)
B6 C2 B11 117.36(13)
B6 C2 B10 63.88(12)
C3 C1 C2 111.93(12)
B3 C1 C2 61.64(10)
B3 C1 C3 98.99(12)
B6 C1 C2 60.73(10)
B6 C1 C3 128.56(12)
B6 C1 B3 114.98(12)
B5 C1 C2 111.08(12)
B5 C1 C3 133.97(13)
B5 C1 B3 115.35(12)
B5 C1 B6 63.53(11)
B4 C1 C2 110.14(11)
B4 C1 C3 115.27(12)
B4 C1 B3 62.68(10)
B4 C1 B6 114.38(12)
B4 C1 B5 62.35(11)
C4 C3 C1 110.63(13)
C8 C3 C1 129.49(14)
C8 C3 C4 119.88(14)
C3 C4 O1 115.11(13)
C5 C4 O1 122.75(14)
C5 C4 C3 122.13(14)
H5 C5 C4 121.49(9)
C6 C5 C4 117.02(15)
C6 C5 H5 121.49(10)
H6 C6 C5 118.73(10)
C7 C6 C5 122.54(15)
C7 C6 H6 118.73(9)
H7 C7 C6 120.21(9)
C8 C7 C6 119.58(14)
C8 C7 H7 120.21(9)
C3 C8 O2 115.66(13)
C7 C8 O2 125.50(14)
C7 C8 C3 118.84(14)
H9a C9 O2 109.5
H9b C9 O2 109.5
H9b C9 H9a 109.5
H9c C9 O2 109.5
H9c C9 H9a 109.5
H9c C9 H9b 109.5
C2 B3 O1 114.82(13)
C1 B3 O1 106.05(12)
C1 B3 C2 57.46(9)
B11 B3 O1 132.98(14)
B11 B3 C2 57.44(10)
B11 B3 C1 104.59(12)
B4 B3 O1 118.94(13)
B4 B3 C2 103.46(12)
B4 B3 C1 58.27(9)
B4 B3 B11 107.37(13)
B7 B3 O1 139.29(14)
B7 B3 C2 103.95(12)
B7 B3 C1 104.87(13)
B7 B3 B11 60.64(10)
B7 B3 B4 59.57(10)
B3 B11 C2 59.94(10)
H11 B11 C2 125.06(8)
H11 B11 B3 121.40(9)
B10 B11 C2 57.46(10)
B10 B11 B3 107.82(13)
B10 B11 H11 122.03(9)
B7 B11 C2 104.82(12)
B7 B11 B3 59.29(10)
B7 B11 H11 122.32(9)
B7 B11 B10 107.74(14)
B12 B11 C2 103.12(13)
B12 B11 B3 107.10(13)
B12 B11 H11 123.28(8)
B12 B11 B10 59.36(11)
B12 B11 B7 60.13(11)
B11 B10 C2 58.31(10)
H10 B10 C2 125.24(9)
H10 B10 B11 121.14(9)
B6 B10 C2 59.00(10)
B6 B10 B11 108.46(13)
B6 B10 H10 121.24(9)
B12 B10 C2 104.37(14)
B12 B10 B11 60.13(12)
B12 B10 H10 121.99(9)
B12 B10 B6 108.58(13)
B9 B10 C2 104.47(13)
B9 B10 B11 108.92(14)
B9 B10 H10 122.02(9)
B9 B10 B6 59.57(11)
B9 B10 B12 61.01(11)
C1 B6 C2 58.06(9)
B10 B6 C2 57.12(11)
B10 B6 C1 103.92(13)
H6a B6 C2 125.01(8)
H6a B6 C1 124.88(8)
H6a B6 B10 122.76(9)
B5 B6 C2 104.41(13)
B5 B6 C1 57.78(10)
B5 B6 B10 107.52(13)
B5 B6 H6a 122.36(9)
B9 B6 C2 103.28(13)
B9 B6 C1 103.50(13)
B9 B6 B10 59.90(11)
B9 B6 H6a 123.71(9)
B9 B6 B5 59.81(11)
B6 B5 C1 58.69(10)
H5a B5 C1 124.86(8)
H5a B5 B6 121.66(9)
B4 B5 C1 59.07(10)
B4 B5 B6 107.79(13)
B4 B5 H5a 122.03(9)
B9 B5 C1 103.87(13)
B9 B5 B6 59.38(11)
B9 B5 H5a 123.15(9)
B9 B5 B4 106.58(13)
B8 B5 C1 103.81(13)
B8 B5 B6 107.16(13)
B8 B5 H5a 123.20(9)
B8 B5 B4 58.66(11)
B8 B5 B9 59.76(11)
B3 B4 C1 59.05(9)
B5 B4 C1 58.58(10)
B5 B4 B3 109.15(13)
H4 B4 C1 124.89(8)
H4 B4 B3 121.30(9)
H4 B4 B5 120.00(9)
B7 B4 C1 105.56(12)
B7 B4 B3 59.68(10)
B7 B4 B5 111.19(14)
B7 B4 H4 120.91(9)
B8 B4 C1 105.50(14)
B8 B4 B3 109.18(13)
B8 B4 B5 61.35(11)
B8 B4 H4 121.13(9)
B8 B4 B7 61.83(11)
B11 B7 B3 60.08(10)
B4 B7 B3 60.75(10)
B4 B7 B11 107.85(12)
H7a B7 B3 121.43(9)
H7a B7 B11 121.73(9)
H7a B7 B4 122.45(9)
B12 B7 B3 107.40(13)
B12 B7 B11 59.70(11)
B12 B7 B4 105.97(14)
B12 B7 H7a 122.75(8)
B8 B7 B3 107.34(13)
B8 B7 B11 107.12(14)
B8 B7 B4 58.44(11)
B8 B7 H7a 122.76(8)
B8 B7 B12 59.22(11)
B10 B12 B11 60.51(11)
B7 B12 B11 60.17(11)
B7 B12 B10 108.69(13)
H12 B12 B11 121.29(8)
H12 B12 B10 121.54(9)
H12 B12 B7 121.16(8)
B9 B12 B11 108.27(13)
B9 B12 B10 59.80(11)
B9 B12 B7 108.37(13)
B9 B12 H12 121.89(9)
B8 B12 B11 108.67(13)
B8 B12 B10 108.00(13)
B8 B12 B7 60.70(11)
B8 B12 H12 121.52(8)
B8 B12 B9 59.66(11)
B6 B9 B10 60.53(11)
B5 B9 B10 108.81(13)
B5 B9 B6 60.81(11)
B12 B9 B10 59.19(11)
B12 B9 B6 107.90(14)
B12 B9 B5 107.88(14)
H9 B9 B10 121.85(9)
H9 B9 B6 121.00(9)
H9 B9 B5 121.06(9)
H9 B9 B12 122.43(9)
B8 B9 B10 107.32(15)
B8 B9 B6 108.75(14)
B8 B9 B5 60.33(11)
B8 B9 B12 59.43(11)
B8 B9 H9 121.86(9)
B4 B8 B5 59.99(10)
B7 B8 B5 108.43(13)
B7 B8 B4 59.73(11)
B12 B8 B5 108.73(14)
B12 B8 B4 107.68(13)
B12 B8 B7 60.08(11)
B9 B8 B5 59.91(11)
B9 B8 B4 107.76(13)
B9 B8 B7 108.87(13)
B9 B8 B12 60.91(11)
H8 B8 B5 121.44(9)
H8 B8 B4 122.24(9)
H8 B8 B7 121.41(8)
H8 B8 B12 121.33(8)
H8 B8 B9 121.30(9)
B6a O1A C4a 109.52(12)
C9a O2A C8a 116.96(12)
C8a C7a H7aa 120.02(10)
C6a C7a H7aa 120.02(10)
C6a C7a C8a 119.96(15)
C7a C8a O2A 125.41(14)
C3a C8a O2A 116.11(13)
C3a C8a C7a 118.48(14)
H9aa C9a O2A 109.5
H9ab C9a O2A 109.5
H9ab C9a H9aa 109.5
H9ac C9a O2A 109.5
H9ac C9a H9aa 109.5
H9ac C9a H9ab 109.5
C1a C2a H2a 121.31(7)
B6a C2a H2a 117.82(8)
B6a C2a C1a 60.94(9)
B11a C2a H2a 116.99(9)
B11a C2a C1a 111.82(12)
B11a C2a B6a 62.67(10)
B7a C2a H2a 117.29(9)
B7a C2a C1a 111.90(13)
B7a C2a B6a 115.53(12)
B7a C2a B11a 64.30(11)
B3a C2a H2a 116.52(8)
B3a C2a C1a 61.46(10)
B3a C2a B6a 114.79(12)
B3a C2a B11a 117.19(13)
B3a C2a B7a 63.54(11)
C3a C1a C2a 112.09(12)
B6a C1a C2a 61.60(10)
B6a C1a C3a 99.15(12)
B3a C1a C2a 60.39(10)
B3a C1a C3a 128.99(12)
B3a C1a B6a 114.43(12)
B4a C1a C2a 110.24(12)
B4a C1a C3a 134.66(13)
B4a C1a B6a 114.82(11)
B4a C1a B3a 63.00(10)
B5a C1a C2a 109.95(11)
B5a C1a C3a 115.01(12)
B5a C1a B6a 62.29(10)
B5a C1a B3a 114.35(12)
B5a C1a B4a 62.77(10)
C1a C3a C8a 129.93(14)
C4a C3a C8a 119.76(13)
C4a C3a C1a 110.31(13)
C3a C4a O1A 115.15(13)
C5a C4a O1A 122.53(15)
C5a C4a C3a 122.33(15)
H5aa C5a C4a 121.51(10)
C6a C5a C4a 116.97(16)
C6a C5a H5aa 121.51(10)
C5a C6a C7a 122.48(16)
H6aa C6a C7a 118.76(10)
H6aa C6a C5a 118.76(10)
C2a B6a O1A 114.47(13)
C1a B6a O1A 105.87(12)
C1a B6a C2a 57.46(9)
B11a B6a O1A 132.58(15)
B11a B6a C2a 57.25(10)
B11a B6a C1a 104.60(12)
B5a B6a O1A 118.90(15)
B5a B6a C2a 103.71(12)
B5a B6a C1a 58.42(9)
B5a B6a B11a 107.88(13)
B10a B6a O1A 139.33(14)
B10a B6a C2a 104.12(13)
B10a B6a C1a 105.32(12)
B10a B6a B11a 60.85(11)
B10a B6a B5a 60.01(10)
B6a B11a C2a 60.09(10)
H11a B11a C2a 124.87(9)
H11a B11a B6a 121.46(9)
B7a B11a C2a 57.72(10)
B7a B11a B6a 108.10(13)
B7a B11a H11a 121.79(9)
B10a B11a C2a 104.83(12)
B10a B11a B6a 58.96(10)
B10a B11a H11a 122.39(8)
B10a B11a B7a 107.92(14)
B12a B11a C2a 103.33(13)
B12a B11a B6a 106.99(13)
B12a B11a H11a 123.25(8)
B12a B11a B7a 59.40(11)
B12a B11a B10a 60.23(11)
B11a B7a C2a 57.98(10)
H7ab B7a C2a 125.51(9)
H7ab B7a B11a 121.44(9)
B3a B7a C2a 58.86(10)
B3a B7a B11a 108.11(13)
B3a B7a H7ab 121.24(9)
B12a B7a C2a 103.88(13)
B12a B7a B11a 59.86(11)
B12a B7a H7ab 122.14(9)
B12a B7a B3a 108.62(13)
B8a B7a C2a 104.54(13)
B8a B7a B11a 108.90(13)
B8a B7a H7ab 121.74(9)
B8a B7a B3a 59.85(11)
B8a B7a B12a 61.17(11)
C1a B3a C2a 58.15(9)
B7a B3a C2a 57.60(10)
B7a B3a C1a 104.57(12)
H3a B3a C2a 124.90(8)
H3a B3a C1a 124.57(7)
H3a B3a B7a 122.48(9)
B4a B3a C2a 104.29(12)
B4a B3a C1a 57.71(9)
B4a B3a B7a 107.57(13)
B4a B3a H3a 122.49(8)
B8a B3a C2a 103.52(12)
B8a B3a C1a 103.90(12)
B8a B3a B7a 59.78(11)
B8a B3a H3a 123.58(9)
B8a B3a B4a 59.94(10)
B3a B4a C1a 59.29(10)
H4a B4a C1a 124.40(8)
H4a B4a B3a 121.26(8)
B5a B4a C1a 59.10(9)
B5a B4a B3a 108.36(12)
B5a B4a H4a 121.80(8)
B8a B4a C1a 104.92(13)
B8a B4a B3a 59.71(10)
B8a B4a H4a 122.54(9)
B8a B4a B5a 107.27(13)
B9a B4a C1a 104.11(12)
B9a B4a B3a 107.52(12)
B9a B4a H4a 123.15(8)
B9a B4a B5a 58.73(10)
B9a B4a B8a 59.99(10)
B6a B5a C1a 59.29(9)
B4a B5a C1a 58.13(9)
B4a B5a B6a 108.48(12)
H5ab B5a C1a 124.80(8)
H5ab B5a B6a 121.57(9)
H5ab B5a B4a 120.62(8)
B10a B5a C1a 105.55(12)
B10a B5a B6a 59.44(10)
B10a B5a B4a 110.39(13)
B10a B5a H5ab 121.19(8)
B9a B5a C1a 105.15(12)
B9a B5a B6a 108.53(13)
B9a B5a B4a 61.05(10)
B9a B5a H5ab 121.52(8)
B9a B5a B10a 61.48(10)
B11a B10a B6a 60.19(10)
B5a B10a B6a 60.54(10)
B5a B10a B11a 107.78(12)
H10a B10a B6a 121.51(8)
H10a B10a B11a 121.93(8)
H10a B10a B5a 122.33(8)
B12a B10a B6a 107.34(13)
B12a B10a B11a 59.43(11)
B12a B10a B5a 106.18(13)
B12a B10a H10a 122.75(8)
B9a B10a B6a 107.17(12)
B9a B10a B11a 106.74(13)
B9a B10a B5a 58.65(10)
B9a B10a H10a 122.88(8)
B9a B10a B12a 59.18(10)
B7a B12a B11a 60.74(11)
B10a B12a B11a 60.34(11)
B10a B12a B7a 109.07(13)
H12a B12a B11a 121.22(8)
H12a B12a B7a 121.49(9)
H12a B12a B10a 120.92(8)
B8a B12a B11a 108.30(12)
B8a B12a B7a 59.53(11)
B8a B12a B10a 108.64(12)
B8a B12a H12a 121.85(8)
B9a B12a B11a 108.58(13)
B9a B12a B7a 107.90(13)
B9a B12a B10a 60.58(11)
B9a B12a H12a 121.64(8)
B9a B12a B8a 59.85(10)
B3a B8a B7a 60.37(11)
B4a B8a B7a 108.36(13)
B4a B8a B3a 60.35(10)
B12a B8a B7a 59.30(11)
B12a B8a B3a 107.55(13)
B12a B8a B4a 107.50(13)
H8a B8a B7a 121.89(9)
H8a B8a B3a 121.39(9)
H8a B8a B4a 121.40(9)
H8a B8a B12a 122.55(8)
B9a B8a B7a 107.22(14)
B9a B8a B3a 108.26(13)
B9a B8a B4a 60.28(10)
B9a B8a B12a 59.24(10)
B9a B8a H8a 121.99(9)
B5a B9a B4a 60.22(9)
B10a B9a B4a 108.46(12)
B10a B9a B5a 59.88(10)
B12a B9a B4a 108.38(12)
B12a B9a B5a 108.01(13)
B12a B9a B10a 60.24(11)
B8a B9a B4a 59.73(10)
B8a B9a B5a 108.25(12)
B8a B9a B10a 109.21(13)
B8a B9a B12a 60.90(11)
H9ad B9a B4a 121.65(8)
H9ad B9a B5a 121.84(8)
H9ad B9a B10a 121.24(8)
H9ad B9a B12a 121.38(8)
H9ad B9a B8a 121.13(9)

loop_
_geom_bond_atom_site_label_1
_geom_bond_atom_site_label_2
_geom_bond_distance
O1 C4 1.3884(18)
O1 B3 1.410(2)
O2 C8 1.3597(19)
O2 C9 1.4290(19)
C2 H2 1.1200
C2 C1 1.666(2)
C2 B3 1.739(2)
C2 B11 1.693(2)
C2 B10 1.677(2)
C2 B6 1.712(3)
C1 C3 1.484(2)
C1 B3 1.726(2)
C1 B6 1.720(2)
C1 B5 1.703(2)
C1 B4 1.712(2)
C3 C4 1.397(2)
C3 C8 1.395(2)
C4 C5 1.380(2)
C5 H5 0.9500
C5 C6 1.384(2)
C6 H6 0.9500
C6 C7 1.395(2)
C7 H7 0.9500
C7 C8 1.391(2)
C9 H9a 0.9800
C9 H9b 0.9800
C9 H9c 0.9800
B3 B11 1.784(2)
B3 B4 1.788(3)
B3 B7 1.769(2)
B11 H11 1.1200
B11 B10 1.792(3)
B11 B7 1.794(3)
B11 B12 1.785(3)
B10 H10 1.1200
B10 B6 1.793(3)
B10 B12 1.771(3)
B10 B9 1.782(3)
B6 H6a 1.1200
B6 B5 1.802(3)
B6 B9 1.776(3)
B5 H5a 1.1200
B5 B4 1.768(3)
B5 B9 1.784(3)
B5 B8 1.792(3)
B4 H4 1.1200
B4 B7 1.767(3)
B4 B8 1.744(3)
B7 H7a 1.1200
B7 B12 1.793(3)
B7 B8 1.804(3)
B12 H12 1.1200
B12 B9 1.804(3)
B12 B8 1.777(3)
B9 H9 1.1200
B9 B8 1.781(3)
B8 H8 1.1200
O1A C4a 1.3846(19)
O1A B6a 1.407(2)
O2A C8a 1.3618(19)
O2A C9a 1.4398(17)
C7a H7aa 0.9500
C7a C8a 1.397(2)
C7a C6a 1.393(3)
C8a C3a 1.397(2)
C9a H9aa 0.9800
C9a H9ab 0.9800
C9a H9ac 0.9800
C2a H2a 1.1200
C2a C1a 1.668(2)
C2a B6a 1.740(2)
C2a B11a 1.688(2)
C2a B7a 1.684(3)
C2a B3a 1.707(2)
C1a C3a 1.484(2)
C1a B6a 1.729(2)
C1a B3a 1.725(2)
C1a B4a 1.696(2)
C1a B5a 1.714(2)
C3a C4a 1.403(2)
C4a C5a 1.380(2)
C5a H5aa 0.9500
C5a C6a 1.385(3)
C6a H6aa 0.9500
B6a B11a 1.784(3)
B6a B5a 1.781(3)
B6a B10a 1.761(2)
B11a H11a 1.1200
B11a B7a 1.794(3)
B11a B10a 1.795(3)
B11a B12a 1.779(3)
B7a H7ab 1.1200
B7a B3a 1.785(3)
B7a B12a 1.770(3)
B7a B8a 1.775(3)
B3a H3a 1.1200
B3a B4a 1.787(3)
B3a B8a 1.776(3)
B4a H4a 1.1200
B4a B5a 1.776(2)
B4a B8a 1.780(3)
B4a B9a 1.790(2)
B5a H5ab 1.1200
B5a B10a 1.771(3)
B5a B9a 1.749(3)
B10a H10a 1.1200
B10a B12a 1.793(3)
B10a B9a 1.799(3)
B12a H12a 1.1200
B12a B8a 1.804(3)
B12a B9a 1.774(3)
B8a H8a 1.1200
B8a B9a 1.785(3)
B9a H9ad 1.1200
